data_7056015
loop_
_publ_author_name
'Yutronkie, Nathan J.'
'Tami, Perrine'
'Singh, Simarpreet'
'Kleisath, Elizabeth'
'Gabidullin, Bulat M.'
'Davis, Rebecca'
'Brusso, Jaclyn L.'

_publ_section_title
;
 S-Functionalization of 3,5-bis(2-pyridyl)-1,2,4,6-thiatriazine: probing
 the effect of alkyl chain length in the development of tethered materials
;
_journal_issue 6
_journal_name_full 'New J. Chem.'
_journal_page_first 2268
_journal_paper_doi 10.1039/C6NJ03721F
_journal_volume 41
_journal_year 2017
_chemical_formula_sum 'C15 H13 N5 S'
_chemical_formula_weight 295.36
_space_group_crystal_system monoclinic
_space_group_IT_number 14
_space_group_name_Hall '-P 2ybc'
_space_group_name_H-M_alt 'P 1 21/c 1'
_symmetry_space_group_name_Hall '-P 2ybc'
_symmetry_space_group_name_H-M 'P 1 21/c 1'
_atom_sites_solution_hydrogens geom
_audit_creation_method SHELXL-2014/7
_audit_update_record
;
2016-11-23 deposited with the CCDC.
2017-02-08 downloaded from the CCDC.
;
_cell_angle_alpha 90
_cell_angle_beta 110.5890(10)
_cell_angle_gamma 90
_cell_formula_units_Z 4
_cell_length_a 10.4365(14)
_cell_length_b 15.482(2)
_cell_length_c 9.3960(12)
_cell_measurement_reflns_used 5455
_cell_measurement_temperature 200(2)
_cell_measurement_theta_max 28.34
_cell_measurement_theta_min 2.47
_cell_volume 1421.2(3)
_computing_cell_refinement 'APEX II, Bruker (2009)'
_computing_data_collection 'APEX II, Bruker (2009)'
_computing_data_reduction 'XPREP, Bruker (2009)'
_computing_molecular_graphics 'Mercury (Macrae et al., 2008)'
_computing_publication_material 'CIFTAB (Sheldrick, 1997)'
_computing_structure_refinement 'SHELXL-2014/7 (Sheldrick, 2014)'
_computing_structure_solution 'SHELXS-03 (Sheldrick, 2003)'
_diffrn_ambient_temperature 200(2)
_diffrn_measured_fraction_theta_full 1.000
_diffrn_measured_fraction_theta_max 0.946
_diffrn_measurement_device_type 'Bruker APEX-II CCD'
_diffrn_measurement_method '\w scans'
_diffrn_radiation_type MoK\a
_diffrn_radiation_wavelength 0.71073
_diffrn_reflns_av_R_equivalents 0.0278
_diffrn_reflns_av_unetI/netI 0.0248
_diffrn_reflns_Laue_measured_fraction_full 1.000
_diffrn_reflns_Laue_measured_fraction_max 0.946
_diffrn_reflns_limit_h_max 14
_diffrn_reflns_limit_h_min -14
_diffrn_reflns_limit_k_max 20
_diffrn_reflns_limit_k_min -20
_diffrn_reflns_limit_l_max 12
_diffrn_reflns_limit_l_min -12
_diffrn_reflns_number 17260
_diffrn_reflns_point_group_measured_fraction_full 1.000
_diffrn_reflns_point_group_measured_fraction_max 0.946
_diffrn_reflns_theta_full 25.242
_diffrn_reflns_theta_max 29.130
_diffrn_reflns_theta_min 2.085
_exptl_absorpt_coefficient_mu 0.228
_exptl_absorpt_correction_T_max 0.7458
_exptl_absorpt_correction_T_min 0.6963
_exptl_absorpt_correction_type multi-scan
_exptl_absorpt_process_details 'SADABS, Bruker (2003)'
_exptl_crystal_colour yellow
_exptl_crystal_density_diffrn 1.380
_exptl_crystal_description block
_exptl_crystal_F_000 616
_exptl_crystal_size_max 0.515
_exptl_crystal_size_mid 0.268
_exptl_crystal_size_min 0.220
_refine_diff_density_max 0.305
_refine_diff_density_min -0.203
_refine_diff_density_rms 0.048
_refine_ls_extinction_method none
_refine_ls_goodness_of_fit_ref 1.034
_refine_ls_hydrogen_treatment constr
_refine_ls_matrix_type full
_refine_ls_number_parameters 190
_refine_ls_number_reflns 3627
_refine_ls_number_restraints 0
_refine_ls_restrained_S_all 1.034
_refine_ls_R_factor_all 0.0531
_refine_ls_R_factor_gt 0.0418
_refine_ls_shift/su_max 0.001
_refine_ls_shift/su_mean 0.000
_refine_ls_structure_factor_coef Fsqd
_refine_ls_weighting_details 'w=1/[\s^2^(Fo^2^)+(0.0638P)^2^+0.2874P] where P=(Fo^2^+2Fc^2^)/3'
_refine_ls_weighting_scheme calc
_refine_ls_wR_factor_gt 0.1088
_refine_ls_wR_factor_ref 0.1157
_reflns_Friedel_coverage 0.000
_reflns_number_gt 2936
_reflns_number_total 3627
_reflns_threshold_expression 'I > 2\s(I)'
_cod_data_source_file c6nj03721f2.cif
_cod_data_source_block shelx
_cod_depositor_comments 'Adding full bibliography for 7056015--7056016.cif.'
_cod_database_code 7056015
_shelx_shelxl_version_number 2014/7
_shelx_space_group_comment
;
The symmetry employed for this shelxl refinement is uniquely defined
by the following loop, which should always be used as a source of
symmetry information in preference to the above space-group names.
They are only intended as comments.
;
_shelx_estimated_absorpt_t_min 0.892
_shelx_estimated_absorpt_t_max 0.952

loop_
_space_group_symop_operation_xyz
'x, y, z'
'-x, y+1/2, -z+1/2'
'-x, -y, -z'
'x, -y-1/2, z-1/2'

loop_
_atom_site_label
_atom_site_type_symbol
_atom_site_fract_x
_atom_site_fract_y
_atom_site_fract_z
_atom_site_U_iso_or_equiv
_atom_site_adp_type
_atom_site_occupancy
_atom_site_site_symmetry_order
_atom_site_calc_flag
_atom_site_refinement_flags_posn
_atom_site_refinement_flags_adp
S1 S 0.39241(4) 0.84256(2) 0.49738(4) 0.03165(12) Uani 1 1 d . .
N3 N 0.51743(12) 0.70292(7) 0.39323(14) 0.0292(3) Uani 1 1 d . .
N5 N 0.55622(13) 0.84251(8) 0.51485(15) 0.0329(3) Uani 1 1 d . .
N1 N 0.34148(13) 0.74114(8) 0.49250(15) 0.0335(3) Uani 1 1 d . .
N11 N 0.22596(14) 0.58481(9) 0.41119(18) 0.0464(4) Uani 1 1 d . .
N17 N 0.82029(14) 0.83483(10) 0.53748(17) 0.0449(4) Uani 1 1 d . .
C4 C 0.59241(14) 0.77399(9) 0.45451(15) 0.0273(3) Uani 1 1 d . .
C6 C 0.34211(14) 0.60033(9) 0.38553(16) 0.0301(3) Uani 1 1 d . .
C2 C 0.40288(14) 0.68871(9) 0.42463(15) 0.0277(3) Uani 1 1 d . .
C12 C 0.73801(14) 0.77097(10) 0.46100(16) 0.0307(3) Uani 1 1 d . .
C18 C 0.31048(14) 0.87801(9) 0.30856(18) 0.0338(3) Uani 1 1 d . .
H18 H 0.3311 0.8464 0.2263 0.041 Uiso 1 1 calc R U
C13 C 0.78190(16) 0.70448(11) 0.39126(19) 0.0401(4) Uani 1 1 d . .
H13 H 0.7192 0.6621 0.3337 0.048 Uiso 1 1 calc R U
C7 C 0.40478(18) 0.53974(10) 0.32478(19) 0.0399(4) Uani 1 1 d . .
H7 H 0.4878 0.5530 0.3093 0.048 Uiso 1 1 calc R U
C19 C 0.28211(18) 0.97348(10) 0.2879(2) 0.0479(4) Uani 1 1 d . .
H19A H 0.3141 1.0105 0.3795 0.057 Uiso 1 1 calc R U
H19B H 0.2858 1.0007 0.1941 0.057 Uiso 1 1 calc R U
C20 C 0.16823(17) 0.91258(11) 0.2727(2) 0.0485(4) Uani 1 1 d . .
H20A H 0.1011 0.9021 0.1695 0.058 Uiso 1 1 calc R U
H20B H 0.1294 0.9119 0.3549 0.058 Uiso 1 1 calc R U
C14 C 0.91872(18) 0.70068(13) 0.4066(2) 0.0520(5) Uani 1 1 d . .
H14 H 0.9516 0.6553 0.3606 0.062 Uiso 1 1 calc R U
C9 C 0.2255(2) 0.44197(11) 0.3116(2) 0.0499(4) Uani 1 1 d . .
H9 H 0.1814 0.3875 0.2862 0.060 Uiso 1 1 calc R U
C15 C 1.00623(18) 0.76368(15) 0.4896(2) 0.0560(5) Uani 1 1 d . .
H15 H 1.1011 0.7621 0.5049 0.067 Uiso 1 1 calc R U
C8 C 0.3446(2) 0.45884(11) 0.2864(2) 0.0508(4) Uani 1 1 d . .
H8 H 0.3854 0.4160 0.2435 0.061 Uiso 1 1 calc R U
C10 C 0.1715(2) 0.50595(13) 0.3745(2) 0.0560(5) Uani 1 1 d . .
H10 H 0.0898 0.4935 0.3933 0.067 Uiso 1 1 calc R U
C16 C 0.95195(19) 0.82911(15) 0.5499(2) 0.0591(5) Uani 1 1 d . .
H16 H 1.0122 0.8735 0.6043 0.071 Uiso 1 1 calc R U

loop_
_atom_site_aniso_label
_atom_site_aniso_U_11
_atom_site_aniso_U_22
_atom_site_aniso_U_33
_atom_site_aniso_U_23
_atom_site_aniso_U_13
_atom_site_aniso_U_12
S1 0.0279(2) 0.0298(2) 0.0402(2) -0.00712(14) 0.01573(15) -0.00013(13)
N3 0.0271(6) 0.0284(6) 0.0351(6) -0.0014(5) 0.0144(5) -0.0010(5)
N5 0.0251(6) 0.0323(6) 0.0413(7) -0.0051(5) 0.0118(5) -0.0022(5)
N1 0.0312(6) 0.0299(6) 0.0453(7) -0.0019(5) 0.0209(5) -0.0027(5)
N11 0.0391(8) 0.0416(8) 0.0644(10) -0.0088(7) 0.0257(7) -0.0129(6)
N17 0.0288(7) 0.0561(9) 0.0504(8) -0.0049(7) 0.0148(6) -0.0106(6)
C4 0.0249(6) 0.0295(7) 0.0282(6) 0.0027(5) 0.0104(5) 0.0013(5)
C6 0.0292(7) 0.0294(7) 0.0301(7) 0.0025(6) 0.0085(6) -0.0024(6)
C2 0.0261(6) 0.0279(7) 0.0294(7) 0.0020(5) 0.0102(5) 0.0010(5)
C12 0.0248(7) 0.0359(7) 0.0321(7) 0.0072(6) 0.0107(6) 0.0005(6)
C18 0.0294(7) 0.0284(7) 0.0425(8) -0.0029(6) 0.0114(6) 0.0027(6)
C13 0.0316(8) 0.0443(9) 0.0472(9) 0.0047(7) 0.0175(7) 0.0069(7)
C7 0.0427(9) 0.0342(8) 0.0468(9) -0.0051(7) 0.0206(7) -0.0030(7)
C19 0.0495(10) 0.0275(8) 0.0606(11) -0.0014(7) 0.0117(8) 0.0011(7)
C20 0.0316(8) 0.0417(9) 0.0665(12) -0.0030(8) 0.0102(8) 0.0071(7)
C14 0.0373(9) 0.0660(12) 0.0605(11) 0.0165(10) 0.0268(9) 0.0181(9)
C9 0.0621(12) 0.0376(9) 0.0457(10) -0.0064(7) 0.0135(8) -0.0195(8)
C15 0.0255(8) 0.0900(15) 0.0559(11) 0.0236(10) 0.0185(8) 0.0064(9)
C8 0.0627(12) 0.0353(9) 0.0571(11) -0.0113(8) 0.0245(9) -0.0056(8)
C10 0.0490(10) 0.0518(11) 0.0728(13) -0.0112(10) 0.0281(10) -0.0236(9)
C16 0.0319(9) 0.0849(15) 0.0585(12) -0.0009(10) 0.0133(8) -0.0178(9)

loop_
_atom_type_symbol
_atom_type_description
_atom_type_scat_dispersion_real
_atom_type_scat_dispersion_imag
_atom_type_scat_source
C C 0.0033 0.0016 'International Tables Vol C Tables 4.2.6.8 and 6.1.1.4'
H H 0.0000 0.0000 'International Tables Vol C Tables 4.2.6.8 and 6.1.1.4'
N N 0.0061 0.0033 'International Tables Vol C Tables 4.2.6.8 and 6.1.1.4'
S S 0.1246 0.1234 'International Tables Vol C Tables 4.2.6.8 and 6.1.1.4'

loop_
_geom_angle_atom_site_label_1
_geom_angle_atom_site_label_2
_geom_angle_atom_site_label_3
_geom_angle
N1 S1 N5 108.20(6)
N1 S1 C18 103.31(7)
N5 S1 C18 102.58(7)
C2 N3 C4 117.64(12)
C4 N5 S1 113.49(10)
C2 N1 S1 112.90(10)
C6 N11 C10 116.51(15)
C16 N17 C12 116.22(16)
N5 C4 N3 128.72(13)
N5 C4 C12 116.53(12)
N3 C4 C12 114.66(12)
N11 C6 C7 123.01(14)
N11 C6 C2 116.87(13)
C7 C6 C2 120.12(13)
N1 C2 N3 128.39(13)
N1 C2 C6 116.21(12)
N3 C2 C6 115.30(12)
N17 C12 C13 123.15(14)
N17 C12 C4 116.59(13)
C13 C12 C4 120.26(13)
C20 C18 C19 59.15(11)
C20 C18 S1 115.34(12)
C19 C18 S1 116.02(12)
C20 C18 H18 117.7
C19 C18 H18 117.7
S1 C18 H18 117.7
C12 C13 C14 118.92(17)
C12 C13 H13 120.5
C14 C13 H13 120.5
C6 C7 C8 118.95(15)
C6 C7 H7 120.5
C8 C7 H7 120.5
C20 C19 C18 60.23(10)
C20 C19 H19A 117.7
C18 C19 H19A 117.7
C20 C19 H19B 117.7
C18 C19 H19B 117.7
H19A C19 H19B 114.9
C19 C20 C18 60.62(11)
C19 C20 H20A 117.7
C18 C20 H20A 117.7
C19 C20 H20B 117.7
C18 C20 H20B 117.7
H20A C20 H20B 114.8
C15 C14 C13 118.93(18)
C15 C14 H14 120.5
C13 C14 H14 120.5
C8 C9 C10 118.14(16)
C8 C9 H9 120.9
C10 C9 H9 120.9
C16 C15 C14 117.90(16)
C16 C15 H15 121.1
C14 C15 H15 121.1
C9 C8 C7 118.77(16)
C9 C8 H8 120.6
C7 C8 H8 120.6
N11 C10 C9 124.61(17)
N11 C10 H10 117.7
C9 C10 H10 117.7
N17 C16 C15 124.78(18)
N17 C16 H16 117.6
C15 C16 H16 117.6

loop_
_geom_bond_atom_site_label_1
_geom_bond_atom_site_label_2
_geom_bond_distance
S1 N1 1.6531(13)
S1 N5 1.6590(13)
S1 C18 1.7644(16)
N3 C2 1.3463(17)
N3 C4 1.3555(18)
N5 C4 1.3192(18)
N1 C2 1.3280(18)
N11 C6 1.3382(19)
N11 C10 1.340(2)
N17 C16 1.340(2)
N17 C12 1.341(2)
C4 C12 1.5000(19)
C6 C7 1.377(2)
C6 C2 1.4985(19)
C12 C13 1.382(2)
C18 C20 1.501(2)
C18 C19 1.506(2)
C18 H18 1.0000
C13 C14 1.385(2)
C13 H13 0.9500
C7 C8 1.391(2)
C7 H7 0.9500
C19 C20 1.484(2)
C19 H19A 0.9900
C19 H19B 0.9900
C20 H20A 0.9900
C20 H20B 0.9900
C14 C15 1.376(3)
C14 H14 0.9500
C9 C8 1.370(3)
C9 C10 1.371(3)
C9 H9 0.9500
C15 C16 1.376(3)
C15 H15 0.9500
C8 H8 0.9500
C10 H10 0.9500
C16 H16 0.9500

loop_
_geom_hbond_atom_site_label_D
_geom_hbond_atom_site_label_H
_geom_hbond_atom_site_label_A
_geom_hbond_distance_DH
_geom_hbond_distance_HA
_geom_hbond_distance_DA
_geom_hbond_angle_DHA
_geom_hbond_site_symmetry_A
C18 H18 N1 1.00 2.62 3.606(2) 170.5 4_575
C19 H19A N5 0.99 2.65 3.493(2) 142.5 3_676
C15 H15 N1 0.95 2.57 3.507(2) 168.0 1_655
C18 H18 N1 1.00 2.62 3.606(2) 170.5 4_575
C19 H19A N5 0.99 2.65 3.493(2) 142.5 3_676
C15 H15 N1 0.95 2.57 3.507(2) 168.0 1_655

loop_
_geom_torsion_atom_site_label_1
_geom_torsion_atom_site_label_2
_geom_torsion_atom_site_label_3
_geom_torsion_atom_site_label_4
_geom_torsion
N1 S1 N5 C4 28.93(13)
C18 S1 N5 C4 -79.83(12)
N5 S1 N1 C2 -33.61(12)
C18 S1 N1 C2 74.65(12)
S1 N5 C4 N3 -5.7(2)
S1 N5 C4 C12 177.88(9)
C2 N3 C4 N5 -16.3(2)
C2 N3 C4 C12 160.18(12)
C10 N11 C6 C7 0.0(2)
C10 N11 C6 C2 179.32(15)
S1 N1 C2 N3 16.50(19)
S1 N1 C2 C6 -167.36(10)
C4 N3 C2 N1 9.8(2)
C4 N3 C2 C6 -166.36(12)
N11 C6 C2 N1 5.2(2)
C7 C6 C2 N1 -175.41(13)
N11 C6 C2 N3 -178.13(13)
C7 C6 C2 N3 1.2(2)
C16 N17 C12 C13 -3.1(2)
C16 N17 C12 C4 176.45(14)
N5 C4 C12 N17 4.89(19)
N3 C4 C12 N17 -172.00(13)
N5 C4 C12 C13 -175.53(13)
N3 C4 C12 C13 7.58(19)
N1 S1 C18 C20 86.81(12)
N5 S1 C18 C20 -160.76(11)
N1 S1 C18 C19 153.21(12)
N5 S1 C18 C19 -94.35(13)
N17 C12 C13 C14 3.3(2)
C4 C12 C13 C14 -176.30(14)
N11 C6 C7 C8 0.7(2)
C2 C6 C7 C8 -178.60(15)
S1 C18 C19 C20 -105.25(14)
S1 C18 C20 C19 106.41(14)
C12 C13 C14 C15 -0.6(3)
C13 C14 C15 C16 -1.8(3)
C10 C9 C8 C7 -0.3(3)
C6 C7 C8 C9 -0.5(3)
C6 N11 C10 C9 -0.9(3)
C8 C9 C10 N11 1.1(3)
C12 N17 C16 C15 0.4(3)
C14 C15 C16 N17 2.0(3)
